data_2311987
loop_
_publ_author_name
'D\"oring, Cindy'
'Sui, Zhihong'
'Jones, Peter G.'

_publ_section_title
;
 3,4-Lutidinium salts with the diiodidoaurate(I) anion: structure of
 [(3,4-lut)<sub>2</sub>H]<sup>+</sup>&#x00B7;[AuI<sub>2</sub>]<sup>-</sup>
 and of two polymorphs of
 [(3,4-lut)<sub>2</sub>H<sup>+</sup>]<sub>2</sub>&#x00B7;[AuI<sub>2</sub>]<sup>-</sup>&#x00B7;I<sup/>.
;
_journal_coeditor_code KY3135
_journal_issue 'Pt 3'
_journal_name_full 'Acta crystallographica. Section C, Structural chemistry'
_journal_page_first 289
_journal_page_last 294
_journal_paper_doi 10.1107/S2053229618002218
_journal_volume 74
_journal_year 2018
_chemical_formula_iupac '[Au (C5 H5 N)2] [Au I2]'
_chemical_formula_moiety 'C10 H10 N2 Au 1+, Au I2 1-'
_chemical_formula_sum 'C10 H10 Au2 I2 N2'
_chemical_formula_weight 805.93
_chemical_name_systematic
;
Dipyridinegold(I) diiodidoaurate(I)
;
_space_group_crystal_system orthorhombic
_space_group_IT_number 58
_space_group_name_Hall '-P 2 2n'
_space_group_name_H-M_alt 'P n n m'
_atom_sites_solution_hydrogens geom
_audit_creation_method SHELXL-2014/7
_cell_angle_alpha 90
_cell_angle_beta 90
_cell_angle_gamma 90
_cell_formula_units_Z 4
_cell_length_a 7.1692(3)
_cell_length_b 14.2434(6)
_cell_length_c 14.7445(6)
_cell_measurement_reflns_used 6515
_cell_measurement_temperature 100(2)
_cell_measurement_theta_max 30.4620
_cell_measurement_theta_min 2.8620
_cell_volume 1505.62(11)
_computing_cell_refinement
;
CrysAlis PRO (Rigaku OD, 2015)
;
_computing_data_collection
;
CrysAlis PRO (Rigaku OD, 2015)
;
_computing_data_reduction
;
CrysAlis PRO (Rigaku OD, 2015)
;
_computing_molecular_graphics
;
XP (Siemens, 1994)
;
_computing_publication_material
;
SHELXL2014 (Sheldrick, 2015)
;
_computing_structure_refinement
;
SHELXL2014 (Sheldrick, 2015)
;
_computing_structure_solution
;
SHELXS97 (Sheldrick, 2008)
;
_diffrn_ambient_temperature 100(2)
_diffrn_detector_area_resol_mean 16.1419
_diffrn_measured_fraction_theta_full 0.985
_diffrn_measured_fraction_theta_max 0.934
_diffrn_measurement_device_type 'Oxford Diffraction Xcalibur Eos'
_diffrn_measurement_method '\w scan'
_diffrn_radiation_type MoK\a
_diffrn_radiation_wavelength 0.71073
_diffrn_reflns_av_R_equivalents 0.0495
_diffrn_reflns_limit_h_max 10
_diffrn_reflns_limit_h_min -9
_diffrn_reflns_limit_k_max 19
_diffrn_reflns_limit_k_min -19
_diffrn_reflns_limit_l_max 21
_diffrn_reflns_limit_l_min -21
_diffrn_reflns_number 22617
_diffrn_reflns_theta_full 30.000
_diffrn_reflns_theta_max 31.066
_diffrn_reflns_theta_min 2.763
_exptl_absorpt_coefficient_mu 23.544
_exptl_absorpt_correction_T_max 1.00000
_exptl_absorpt_correction_T_min 0.20399
_exptl_absorpt_correction_type multi-scan
_exptl_absorpt_process_details
;
(CrysAlis PRO; Rigaku OD, 2015)
;
_exptl_crystal_colour 'pale yellow'
_exptl_crystal_density_diffrn 3.555
_exptl_crystal_description lath
_exptl_crystal_F_000 1392
_exptl_crystal_size_max 0.28
_exptl_crystal_size_mid 0.18
_exptl_crystal_size_min 0.04
_refine_diff_density_max 2.253
_refine_diff_density_min -1.949
_refine_ls_extinction_coef 0.00029(3)
_refine_ls_extinction_expression Fc^*^=kFc[1+0.001xFc^2^\l^3^/sin(2\q)]^-1/4^
_refine_ls_extinction_method
;
SHELXL2014 (Sheldrick, 2015)
;
_refine_ls_goodness_of_fit_ref 1.072
_refine_ls_hydrogen_treatment constr
_refine_ls_matrix_type full
_refine_ls_number_parameters 80
_refine_ls_number_reflns 2339
_refine_ls_number_restraints 0
_refine_ls_restrained_S_all 1.072
_refine_ls_R_factor_all 0.0305
_refine_ls_R_factor_gt 0.0251
_refine_ls_shift/su_max 0.000
_refine_ls_shift/su_mean 0.000
_refine_ls_structure_factor_coef Fsqd
_refine_ls_weighting_details 'w=1/[\s^2^(Fo^2^)+(0.0230P)^2^+2.7451P] where P=(Fo^2^+2Fc^2^)/3'
_refine_ls_weighting_scheme calc
_refine_ls_wR_factor_gt 0.0532
_refine_ls_wR_factor_ref 0.0555
_reflns_number_gt 2081
_reflns_number_total 2339
_reflns_threshold_expression 'I > 2\s(I)'
_cod_data_source_file ky3135sup1.cif
_cod_data_source_block 3
_cod_original_cell_volume 1505.61(10)
_cod_database_code 2311987
_shelx_space_group_comment
;
The symmetry employed for this shelxl refinement is uniquely defined
by the following loop, which should always be used as a source of
symmetry information in preference to the above space-group names.
They are only intended as comments.
;
_shelx_estimated_absorpt_t_min 0.058
_shelx_estimated_absorpt_t_max 0.453

loop_
_space_group_symop_operation_xyz
'x, y, z'
'-x, -y, z'
'-x+1/2, y+1/2, -z+1/2'
'x+1/2, -y+1/2, -z+1/2'
'-x, -y, -z'
'x, y, -z'
'x-1/2, -y-1/2, z-1/2'
'-x-1/2, y-1/2, z-1/2'

loop_
_atom_site_type_symbol
_atom_site_label
_atom_site_fract_x
_atom_site_fract_y
_atom_site_fract_z
_atom_site_U_iso_or_equiv
_atom_site_adp_type
_atom_site_calc_flag
_atom_site_occupancy
Au Au1 0.37960(3) 0.23901(2) 0.5000 0.01197(7) Uani d 1
I I1 0.65999(5) 0.34946(3) 0.5000 0.01650(10) Uani d 1
I I2 0.11965(5) 0.11783(3) 0.5000 0.01793(10) Uani d 1
Au Au2 0.13467(3) 0.40791(2) 0.5000 0.01174(7) Uani d 1
N N11 0.1390(4) 0.4020(3) 0.3618(2) 0.0138(7) Uani d 1
C C12 0.0553(6) 0.3289(3) 0.3192(3) 0.0174(9) Uani d 1
H H12 -0.0122 0.2842 0.3540 0.021 Uiso calc 1
C C13 0.0661(7) 0.3181(4) 0.2265(3) 0.0235(10) Uani d 1
H H13 0.0074 0.2662 0.1980 0.028 Uiso calc 1
C C14 0.1624(7) 0.3830(4) 0.1754(3) 0.0263(11) Uani d 1
H H14 0.1704 0.3764 0.1114 0.032 Uiso calc 1
C C15 0.2473(6) 0.4578(4) 0.2188(3) 0.0215(10) Uani d 1
H H15 0.3148 0.5034 0.1852 0.026 Uiso calc 1
C C16 0.2323(6) 0.4650(3) 0.3123(3) 0.0176(9) Uani d 1
H H16 0.2902 0.5164 0.3421 0.021 Uiso calc 1

loop_
_atom_site_aniso_label
_atom_site_aniso_U_11
_atom_site_aniso_U_22
_atom_site_aniso_U_33
_atom_site_aniso_U_12
_atom_site_aniso_U_13
_atom_site_aniso_U_23
Au1 0.01460(12) 0.01236(13) 0.00896(12) -0.00145(8) 0.000 0.000
I1 0.01518(19) 0.0186(2) 0.0157(2) -0.00479(15) 0.000 0.000
I2 0.0225(2) 0.0150(2) 0.0163(2) -0.00686(15) 0.000 0.000
Au2 0.01499(12) 0.01424(13) 0.00600(11) 0.00092(8) 0.000 0.000
N11 0.0148(17) 0.019(2) 0.0075(16) 0.0038(14) 0.0008(12) 0.0004(14)
C12 0.024(2) 0.017(2) 0.011(2) 0.0014(18) 0.0013(17) -0.0001(17)
C13 0.030(2) 0.026(3) 0.015(2) 0.001(2) -0.0043(19) -0.004(2)
C14 0.029(3) 0.041(3) 0.010(2) 0.000(2) 0.0018(18) -0.005(2)
C15 0.024(2) 0.027(3) 0.013(2) -0.0064(19) 0.0014(17) 0.005(2)
C16 0.018(2) 0.023(2) 0.012(2) -0.0016(18) 0.0008(16) 0.0004(19)

loop_
_atom_type_symbol
_atom_type_description
_atom_type_scat_dispersion_real
_atom_type_scat_dispersion_imag
_atom_type_scat_source
C C 0.0033 0.0016 'International Tables Vol C Tables 4.2.6.8 and 6.1.1.4'
H H 0.0000 0.0000 'International Tables Vol C Tables 4.2.6.8 and 6.1.1.4'
N N 0.0061 0.0033 'International Tables Vol C Tables 4.2.6.8 and 6.1.1.4'
I I -0.4742 1.8119 'International Tables Vol C Tables 4.2.6.8 and 6.1.1.4'
Au Au -2.0133 8.8022 'International Tables Vol C Tables 4.2.6.8 and 6.1.1.4'

loop_
_geom_angle_atom_site_label_1
_geom_angle_atom_site_label_2
_geom_angle_atom_site_label_3
_geom_angle_site_symmetry_1
_geom_angle_site_symmetry_3
_geom_angle
_geom_angle_publ_flag
I2 Au1 I1 . . 175.243(18) y
I2 Au1 Au2 . . 96.679(13) ?
I1 Au1 Au2 . . 88.078(13) ?
N11 Au2 N11 6_556 . 175.0(2) y
N11 Au2 Au1 . . 87.59(10) ?
N11 Au2 Au2 . 5_566 92.41(10) ?
Au1 Au2 Au2 . 5_566 179.771(13) y
C16 N11 C12 . . 118.9(4) ?
C16 N11 Au2 . . 121.7(3) ?
C12 N11 Au2 . . 119.2(3) ?
N11 C12 C13 . . 121.3(4) ?
N11 C12 H12 . . 119.3 ?
C13 C12 H12 . . 119.3 ?
C12 C13 C14 . . 119.8(5) ?
C12 C13 H13 . . 120.1 ?
C14 C13 H13 . . 120.1 ?
C13 C14 C15 . . 118.9(4) ?
C13 C14 H14 . . 120.6 ?
C15 C14 H14 . . 120.6 ?
C14 C15 C16 . . 118.9(4) ?
C14 C15 H15 . . 120.6 ?
C16 C15 H15 . . 120.6 ?
N11 C16 C15 . . 122.2(4) ?
N11 C16 H16 . . 118.9 ?
C15 C16 H16 . . 118.9 ?

loop_
_geom_bond_atom_site_label_1
_geom_bond_atom_site_label_2
_geom_bond_site_symmetry_2
_geom_bond_distance
_geom_bond_publ_flag
Au1 I2 . 2.5401(5) y
Au1 I1 . 2.5526(4) y
Au1 Au2 . 2.9784(3) y
Au2 N11 . 2.040(4) y
Au2 Au2 5_566 3.2575(5) y
N11 C16 . 1.336(6) ?
N11 C12 . 1.356(6) ?
C12 C13 . 1.377(6) ?
C12 H12 . 0.9500 ?
C13 C14 . 1.378(7) ?
C13 H13 . 0.9500 ?
C14 C15 . 1.385(7) ?
C14 H14 . 0.9500 ?
C15 C16 . 1.386(6) ?
C15 H15 . 0.9500 ?
C16 H16 . 0.9500 ?

loop_
_geom_hbond_atom_site_label_D
_geom_hbond_atom_site_label_H
_geom_hbond_atom_site_label_A
_geom_hbond_site_symmetry_A
_geom_hbond_distance_DH
_geom_hbond_distance_HA
_geom_hbond_distance_DA
_geom_hbond_angle_DHA
C16 H16 I1 5_666 0.95 3.03 3.904(5) 153.2
C13 H13 Au1 7_565 0.95 3.06 3.689(5) 125.0
C14 H14 Au1 7_565 0.95 3.12 3.717(5) 122.3
C15 H15 I2 3 0.95 3.21 4.064(5) 149.9

loop_
_geom_torsion_atom_site_label_1
_geom_torsion_atom_site_label_2
_geom_torsion_atom_site_label_3
_geom_torsion_atom_site_label_4
_geom_torsion
C16 N11 C12 C13 0.6(6)
Au2 N11 C12 C13 -175.2(4)
N11 C12 C13 C14 -0.5(7)
C12 C13 C14 C15 0.3(8)
C13 C14 C15 C16 -0.1(7)
C12 N11 C16 C15 -0.4(6)
Au2 N11 C16 C15 175.2(3)
C14 C15 C16 N11 0.2(7)
